data_2100117
loop_
_publ_author_name
'Richard E. Marsh'

_publ_section_title
;
 Space group <i>P</i>1: an update
;
_journal_issue 3
_journal_name_full 'Acta Crystallographica Section B'
_journal_page_first 359
_journal_page_last 359
_journal_paper_doi 10.1107/S0108768105009651
_journal_volume 61
_journal_year 2005
_chemical_formula_moiety 'C38 H34 N6 O8 Ni2, 2(C5 H5 N)'
_chemical_formula_sum 'C48 H44 N8 Ni2 O8'
_space_group_crystal_system triclinic
_space_group_IT_number 2
_space_group_name_Hall '-P 1'
_space_group_name_H-M_alt 'P -1'
_audit_creation_method CRYM
_cell_angle_alpha 90.24
_cell_angle_beta 90.02
_cell_angle_gamma 90.38
_cell_formula_units_Z 1
_cell_length_a 9.1818
_cell_length_b 9.7958
_cell_length_c 12.8848
_cell_volume 1158.863
_cod_data_source_file bk0148.cif
_cod_data_source_block AMAQAG
_cod_depositor_comments
;
 Updating space group information and adding the symmetry operation list.

 Antanas Vaitkus,
 2018-06-14

  Added moiety chemical formula and Z value from Marsh (2005) paper.
  The summary chemical formula is calculated from moiety formula using
  AdHocParser
  (svn://www.crystallography.net/cod-tools/trunk/Formulae/AdHocParser.yp,
  revision 1441.)

  Andrius Merkys
  2013-11-11
;
_cod_original_sg_symbol_H-M P-1
_cod_original_formula_sum 'not given'
_cod_database_code 2100117

loop_
_space_group_symop_id
_space_group_symop_operation_xyz
1 x,y,z
2 -x,-y,-z

loop_
_atom_site_label
_atom_site_fract_x
_atom_site_fract_y
_atom_site_fract_z
_atom_site_type_symbol
Ni1 0.28808 0.74128 0.74771 Ni
C1 0.01195 0.88510 0.81420 C
H1 0.07805 0.95130 0.84115 H
C2 -0.13695 0.91070 0.82140 C
H2 -0.17095 0.99215 0.85300 H
C3 -0.23505 0.81505 0.78135 C
H3 -0.33695 0.83045 0.78455 H
C4 -0.17990 0.69530 0.73620 C
H4 -0.24380 0.62780 0.70845 H
C5 -0.02985 0.67760 0.73315 C
H5 0.00680 0.59605 0.70315 H
C6 0.39895 1.01650 0.66285 C
H6 0.45820 1.01390 0.72315 H
C7 0.41945 1.12290 0.59245 C
H7 0.49150 1.19090 0.60495 H
C8 0.33370 1.12830 0.50460 C
H8 0.34690 1.19900 0.45515 H
C9 0.22690 1.02730 0.48955 C
H9 0.16500 1.02895 0.43055 H
C10 0.21340 0.92480 0.56315 C
H10 0.14095 0.85650 0.55260 H
C11 0.41550 0.47560 0.83425 C
H11 0.48245 0.48805 0.77910 H
C12 0.43570 0.36595 0.90055 C
H12 0.51435 0.30525 0.89020 H
C13 0.33875 0.34650 0.98250 C
H13 0.35075 0.27315 1.02950 H
C14 0.22470 0.43710 0.99360 C
H14 0.15635 0.42605 1.04815 H
C15 0.21110 0.54460 0.92380 C
H15 0.13250 0.60610 0.93240 H
C31 0.34260 0.87800 0.95295 C
C32 0.44360 0.96485 1.01860 C
C35 0.38730 0.60850 0.59735 C
C36 0.43270 0.52325 0.50585 C
N3 0.06665 0.77040 0.77065 N
N4 0.29755 0.91675 0.64865 N
N5 0.30520 0.56520 0.84410 N
O1 0.25100 0.61810 0.61575 O
O2 0.48045 0.66745 0.65575 O
H43 0.36350 0.50500 0.45400 H
N1 0.19980 0.66160 0.31865 N
C39 0.08560 0.65320 0.38525 C
H31 0.10575 0.62565 0.45430 H
C40 -0.05620 0.68135 0.36130 C
H32 -0.13080 0.67080 0.41170 H
C41 -0.08925 0.72670 0.25945 C
H33 -0.18590 0.74975 0.24035 H
C42 0.02180 0.73610 0.19045 C
H34 0.00435 0.76460 0.12125 H
C43 0.16275 0.70310 0.22310 C
H35 0.23845 0.71030 0.17340 H
H41 0.41900 0.96900 1.09100 H
O3 0.38400 0.85585 0.85890 O
O4 0.22790 0.83580 0.99465 O
